data_7009729
loop_
_publ_author_name
'Braga, Dario'
'Cojazzi, Gianna'
'Abati, Alexander'
'Maini, Lucia'
'Polito, Marco'
'Scaccianoce, Laura'
'Grepioni, Fabrizia'

_publ_section_title
;
 Making and converting organometallic pseudo-polymorphs via
 non-solution methods&#x200A;&#x2020;
;
_journal_issue 21
_journal_name_full 'Journal of the Chemical Society, Dalton Transactions'
_journal_page_first 3969
_journal_paper_doi 10.1039/b003160g
_journal_year 2000
_chemical_formula_sum 'C13 H15 B2 F8 N O2 Ru'
_chemical_formula_weight 491.95
_chemical_name_systematic
; 
 ? 
;
_space_group_IT_number 14
_symmetry_cell_setting monoclinic
_symmetry_space_group_name_Hall '-P 2yn'
_symmetry_space_group_name_H-M 'P 1 21/n 1'
_atom_sites_solution_hydrogens geom
_atom_sites_solution_primary direct
_atom_sites_solution_secondary difmap
_audit_creation_method SHELXL-97
_cell_angle_alpha 90.00
_cell_angle_beta 117.118(5)
_cell_angle_gamma 90.00
_cell_formula_units_Z 8
_cell_length_a 18.184(4)
_cell_length_b 11.865(3)
_cell_length_c 18.251(4)
_cell_measurement_temperature 293(2)
_cell_volume 3504.8(14)
_computing_structure_refinement 'SHELXL-97 (Sheldrick, 1997)'
_computing_structure_solution 'SHELXS-97 (Sheldrick, 1990)'
_diffrn_ambient_temperature 293(2)
_diffrn_measured_fraction_theta_full 0.912
_diffrn_measured_fraction_theta_max 0.912
_diffrn_measurement_device_type 'Bruker Smart'
_diffrn_measurement_method CCD
_diffrn_radiation_monochromator graphite
_diffrn_radiation_source 'fine-focus sealed tube'
_diffrn_radiation_type MoK\a
_diffrn_radiation_wavelength 0.71073
_diffrn_reflns_av_R_equivalents 0.2304
_diffrn_reflns_av_sigmaI/netI 0.1233
_diffrn_reflns_limit_h_max 27
_diffrn_reflns_limit_h_min -26
_diffrn_reflns_limit_k_max 18
_diffrn_reflns_limit_k_min -18
_diffrn_reflns_limit_l_max 28
_diffrn_reflns_limit_l_min -23
_diffrn_reflns_number 48694
_diffrn_reflns_theta_full 34.00
_diffrn_reflns_theta_max 34.00
_diffrn_reflns_theta_min 3.66
_exptl_absorpt_coefficient_mu 0.983
_exptl_absorpt_correction_type Sadabs
_exptl_crystal_colour colourless
_exptl_crystal_density_diffrn 1.864
_exptl_crystal_density_method 'not measured'
_exptl_crystal_description block
_exptl_crystal_F_000 1936
_exptl_crystal_size_max 0.22
_exptl_crystal_size_mid 0.18
_exptl_crystal_size_min 0.15
_refine_diff_density_max 1.063
_refine_diff_density_min -1.657
_refine_diff_density_rms 0.138
_refine_ls_extinction_coef 0.0055(4)
_refine_ls_extinction_expression Fc^*^=kFc[1+0.001xFc^2^\l^3^/sin(2\q)]^-1/4^
_refine_ls_extinction_method SHELXL
_refine_ls_goodness_of_fit_ref 0.881
_refine_ls_hydrogen_treatment mixed
_refine_ls_matrix_type full
_refine_ls_number_parameters 490
_refine_ls_number_reflns 13045
_refine_ls_number_restraints 0
_refine_ls_restrained_S_all 0.881
_refine_ls_R_factor_all 0.1039
_refine_ls_R_factor_gt 0.0540
_refine_ls_shift/su_max 0.040
_refine_ls_shift/su_mean 0.002
_refine_ls_structure_factor_coef Fsqd
_refine_ls_weighting_details 'calc w=1/[\s^2^(Fo^2^)+(0.0632P)^2^+0.0000P] where P=(Fo^2^+2Fc^2^)/3'
_refine_ls_weighting_scheme calc
_refine_ls_wR_factor_gt 0.1267
_refine_ls_wR_factor_ref 0.1546
_reflns_number_gt 6408
_reflns_number_total 13045
_reflns_threshold_expression >2sigma(I)
_cod_data_source_file b003160g.txt
_cod_data_source_block 6
_cod_depositor_comments
;
The following automatic conversions were performed:
'_symmetry_cell_setting' value 'Monoclinic' changed to 'monoclinic'
according to '/home/saulius/struct/CIF-dictionaries/cif_core.dic'
dictionary named 'cif_core.dic' version 2.4.1 from 2010-06-29.

Automatic conversion script
Id: cif_fix_enum 1527 2010-12-29 10:47:43Z saulius 
;
_cod_original_cell_volume 3505.1(13)
_cod_original_sg_symbol_H-M P2(1)/n
_cod_database_code 7009729

loop_
_symmetry_equiv_pos_as_xyz
'x, y, z'
'-x+1/2, y+1/2, -z+1/2'
'-x, -y, -z'
'x-1/2, -y-1/2, z-1/2'

loop_
_atom_site_label
_atom_site_type_symbol
_atom_site_fract_x
_atom_site_fract_y
_atom_site_fract_z
_atom_site_U_iso_or_equiv
_atom_site_adp_type
_atom_site_occupancy
_atom_site_symmetry_multiplicity
_atom_site_calc_flag
_atom_site_refinement_flags
_atom_site_disorder_assembly
_atom_site_disorder_group
Ru1 Ru 0.936580(12) 0.220703(19) 0.812084(12) 0.03305(8) Uani 1 1 d . . .
Ru2 Ru 0.686679(14) 0.27982(2) 1.061190(13) 0.03476(9) Uani 1 1 d . . .
C1 C 1.0064(3) 0.3256(4) 0.9225(2) 0.0641(11) Uani 1 1 d . . .
H1 H 0.9939 0.3956 0.9369 0.077 Uiso 1 1 calc R . .
C2 C 1.0518(2) 0.3195(4) 0.8782(2) 0.0617(10) Uani 1 1 d . . .
H2 H 1.0687 0.3854 0.8627 0.074 Uiso 1 1 calc R . .
C3 C 1.0723(2) 0.2137(3) 0.8568(2) 0.0591(11) Uani 1 1 d . . .
H3 H 1.1026 0.2098 0.8273 0.071 Uiso 1 1 calc R . .
C4 C 1.0466(2) 0.1147(4) 0.8803(2) 0.0613(10) Uani 1 1 d . . .
H4 H 1.0598 0.0448 0.8664 0.074 Uiso 1 1 calc R . .
C5 C 1.0006(3) 0.1214(4) 0.9251(2) 0.0664(11) Uani 1 1 d . . .
H5 H 0.9841 0.0555 0.9411 0.080 Uiso 1 1 calc R . .
C6 C 0.9793(3) 0.2264(4) 0.9456(2) 0.0639(12) Uani 1 1 d . . .
H6 H 0.9480 0.2305 0.9740 0.077 Uiso 1 1 calc R . .
C7 C 0.8243(2) 0.1173(4) 0.7466(2) 0.0594(9) Uani 1 1 d . . .
H7 H 0.8096 0.0499 0.7624 0.071 Uiso 1 1 calc R . .
C8 C 0.8699(2) 0.1157(4) 0.7021(2) 0.0628(10) Uani 1 1 d . . .
H8 H 0.8852 0.0471 0.6885 0.075 Uiso 1 1 calc R . .
C9 C 0.8926(3) 0.2162(4) 0.6780(2) 0.0631(12) Uani 1 1 d . . .
H9 H 0.9234 0.2144 0.6491 0.076 Uiso 1 1 calc R . .
C10 C 0.8688(3) 0.3199(4) 0.6976(2) 0.0639(11) Uani 1 1 d . . .
H10 H 0.8832 0.3867 0.6808 0.077 Uiso 1 1 calc R . .
C11 C 0.8235(2) 0.3233(4) 0.7424(2) 0.0613(10) Uani 1 1 d . . .
H11 H 0.8082 0.3920 0.7557 0.074 Uiso 1 1 calc R . .
C12 C 0.8009(2) 0.2199(4) 0.7674(2) 0.0579(10) Uani 1 1 d . . .
H12 H 0.7709 0.2211 0.7973 0.070 Uiso 1 1 calc R . .
C13 C 0.5513(2) 0.2886(4) 1.0160(2) 0.0592(11) Uani 1 1 d . . .
H13 H 0.5213 0.2908 1.0457 0.071 Uiso 1 1 calc R . .
C14 C 0.5781(2) 0.3888(3) 0.9959(2) 0.0578(9) Uani 1 1 d . . .
H14 H 0.5658 0.4577 1.0122 0.069 Uiso 1 1 calc R . .
C15 C 0.6238(2) 0.3854(4) 0.9511(2) 0.0599(10) Uani 1 1 d . . .
H15 H 0.6410 0.4523 0.9371 0.072 Uiso 1 1 calc R . .
C16 C 0.6436(2) 0.2822(4) 0.9273(2) 0.0591(11) Uani 1 1 d . . .
H16 H 0.6750 0.2801 0.8989 0.071 Uiso 1 1 calc R . .
C17 C 0.6154(2) 0.1809(4) 0.9471(2) 0.0568(9) Uani 1 1 d . . .
H17 H 0.6274 0.1120 0.9306 0.068 Uiso 1 1 calc R . .
C18 C 0.5696(2) 0.1840(4) 0.9913(2) 0.0583(9) Uani 1 1 d . . .
H18 H 0.5513 0.1174 1.0044 0.070 Uiso 1 1 calc R . .
C19 C 0.8221(2) 0.2740(4) 1.1055(2) 0.0566(10) Uani 1 1 d . . .
H19 H 0.8521 0.2717 1.0757 0.068 Uiso 1 1 calc R . .
C20 C 0.7962(2) 0.1729(4) 1.1282(2) 0.0582(10) Uani 1 1 d . . .
H20 H 0.8097 0.1039 1.1134 0.070 Uiso 1 1 calc R . .
C21 C 0.7504(2) 0.1757(4) 1.1729(2) 0.0610(10) Uani 1 1 d . . .
H21 H 0.7338 0.1090 1.1877 0.073 Uiso 1 1 calc R . .
C22 C 0.7297(3) 0.2809(4) 1.1953(2) 0.0584(11) Uani 1 1 d . . .
H22 H 0.6986 0.2840 1.2240 0.070 Uiso 1 1 calc R . .
C23 C 0.7566(2) 0.3806(4) 1.1735(2) 0.0586(9) Uani 1 1 d . . .
H23 H 0.7443 0.4498 1.1892 0.070 Uiso 1 1 calc R . .
C24 C 0.8018(2) 0.3778(4) 1.1286(2) 0.0575(9) Uani 1 1 d . . .
H24 H 0.8184 0.4447 1.1141 0.069 Uiso 1 1 calc R . .
B1 B 0.5475(3) 0.0432(5) 1.1717(3) 0.0536(10) Uani 1 1 d . . .
F1 F 0.5793(2) 0.1444(4) 1.2036(2) 0.1425(16) Uani 1 1 d . . .
F2 F 0.47917(19) 0.0653(3) 1.10061(17) 0.1196(11) Uani 1 1 d . . .
F3 F 0.5250(3) -0.0107(3) 1.2215(2) 0.1260(14) Uani 1 1 d . . .
F4 F 0.6012(3) -0.0101(3) 1.1525(3) 0.1250(14) Uani 1 1 d . . .
B2 B 0.4249(2) 0.4871(5) 0.8010(2) 0.0512(10) Uani 1 1 d . . .
F5 F 0.36010(14) 0.5421(2) 0.73673(13) 0.0677(6) Uani 1 1 d . . .
F6 F 0.39427(18) 0.4214(3) 0.84204(17) 0.0888(9) Uani 1 1 d . . .
F7 F 0.46570(18) 0.4223(3) 0.76910(17) 0.0915(9) Uani 1 1 d . . .
F8 F 0.47942(18) 0.5641(3) 0.85503(16) 0.0919(9) Uani 1 1 d . . .
B3 B 1.2100(3) -0.0206(4) 1.0684(3) 0.0557(10) Uani 1 1 d . . .
F9 F 1.27593(17) -0.0596(3) 1.13682(16) 0.0904(8) Uani 1 1 d . . .
F10 F 1.2393(2) 0.0345(3) 1.0210(2) 0.1112(11) Uani 1 1 d . . .
F11 F 1.1659(2) 0.0495(3) 1.0922(2) 0.1172(12) Uani 1 1 d . . .
F12 F 1.1623(2) -0.1068(3) 1.0250(2) 0.1368(15) Uani 1 1 d . . .
B4 B 0.6663(3) -0.0174(4) 0.5565(3) 0.0554(10) Uani 1 1 d . . .
F13 F 0.60274(16) -0.0608(3) 0.48730(15) 0.0878(8) Uani 1 1 d . . .
F14 F 0.7112(2) 0.0509(4) 0.5327(2) 0.1203(13) Uani 1 1 d . . .
F15 F 0.6344(2) 0.0374(3) 0.6003(2) 0.1154(12) Uani 1 1 d . . .
F16 F 0.7147(2) -0.1013(4) 0.6018(2) 0.1372(15) Uani 1 1 d . . .
C1S C 0.6784(3) 0.8239(4) 1.0727(3) 0.0934(16) Uani 1 1 d . . .
H1A H 0.6384 0.8504 1.0197 0.140 Uiso 1 1 calc R . .
H1B H 0.7292 0.8646 1.0895 0.140 Uiso 1 1 calc R . .
H1C H 0.6580 0.8358 1.1122 0.140 Uiso 1 1 calc R . .
N1 N 0.6933(2) 0.7029(3) 1.06781(18) 0.0519(7) Uani 1 1 d . . .
O1 O 0.75401(18) 0.6622(3) 1.12284(19) 0.0800(8) Uani 1 1 d . . .
O2 O 0.6404(2) 0.6513(3) 1.00986(18) 0.0815(9) Uani 1 1 d . . .
C2S C 0.9466(3) -0.3247(5) 0.8025(3) 0.0920(16) Uani 1 1 d . . .
H2A H 0.8934 -0.3603 0.7805 0.138 Uiso 1 1 calc R . .
H2B H 0.9824 -0.3577 0.8547 0.138 Uiso 1 1 calc R . .
H2C H 0.9698 -0.3351 0.7651 0.138 Uiso 1 1 calc R . .
N2 N 0.93749(17) -0.2036(3) 0.81318(16) 0.0525(8) Uani 1 1 d . . .
O3 O 0.8777(2) -0.1573(3) 0.76003(19) 0.0777(8) Uani 1 1 d . . .
O4 O 0.9920(2) -0.1576(3) 0.87315(17) 0.0793(9) Uani 1 1 d . . .

loop_
_atom_site_aniso_label
_atom_site_aniso_U_11
_atom_site_aniso_U_22
_atom_site_aniso_U_33
_atom_site_aniso_U_23
_atom_site_aniso_U_13
_atom_site_aniso_U_12
Ru1 0.03232(13) 0.03479(14) 0.03121(11) 0.00045(9) 0.01377(10) 0.00024(10)
Ru2 0.03243(13) 0.03771(15) 0.03330(12) 0.00241(9) 0.01426(9) 0.00204(10)
C1 0.058(2) 0.071(3) 0.0535(18) -0.028(2) 0.0174(18) -0.009(2)
C2 0.051(2) 0.061(2) 0.071(2) -0.009(2) 0.0261(19) -0.021(2)
C3 0.0341(17) 0.083(3) 0.058(2) -0.0060(19) 0.0186(16) 0.0013(18)
C4 0.047(2) 0.064(3) 0.0555(19) 0.0027(19) 0.0084(17) 0.0163(19)
C5 0.062(2) 0.075(3) 0.0472(18) 0.0246(19) 0.0121(17) -0.001(2)
C6 0.054(2) 0.101(4) 0.0345(16) -0.0059(18) 0.0186(16) -0.011(2)
C7 0.0447(19) 0.060(2) 0.0589(19) -0.0060(18) 0.0112(16) -0.0178(18)
C8 0.055(2) 0.073(3) 0.0446(17) -0.0224(18) 0.0092(16) -0.002(2)
C9 0.055(2) 0.098(4) 0.0371(16) 0.0083(18) 0.0215(16) 0.013(2)
C10 0.067(2) 0.071(3) 0.0523(18) 0.024(2) 0.0260(18) 0.014(2)
C11 0.055(2) 0.062(3) 0.061(2) 0.010(2) 0.0212(18) 0.022(2)
C12 0.0350(18) 0.084(3) 0.0541(19) 0.0035(19) 0.0194(16) 0.0022(18)
C13 0.0331(17) 0.090(4) 0.0541(19) -0.002(2) 0.0197(15) 0.0046(18)
C14 0.0459(19) 0.063(3) 0.0523(18) 0.0075(17) 0.0115(16) 0.0195(18)
C15 0.056(2) 0.066(3) 0.0446(16) 0.0196(17) 0.0117(16) 0.0013(19)
C16 0.051(2) 0.093(4) 0.0342(15) 0.0000(17) 0.0201(15) -0.002(2)
C17 0.054(2) 0.065(3) 0.0475(16) -0.0157(17) 0.0203(16) -0.002(2)
C18 0.0440(19) 0.068(3) 0.0587(19) -0.0041(19) 0.0201(16) -0.0145(19)
C19 0.0339(17) 0.084(3) 0.0511(19) 0.0078(19) 0.0185(16) 0.0058(18)
C20 0.053(2) 0.058(3) 0.0530(17) 0.0112(18) 0.0150(16) 0.0238(19)
C21 0.064(2) 0.064(3) 0.0499(17) 0.0245(18) 0.0216(18) 0.006(2)
C22 0.056(2) 0.084(3) 0.0362(15) 0.0052(17) 0.0219(16) 0.011(2)
C23 0.057(2) 0.066(3) 0.0440(16) -0.0187(17) 0.0153(16) -0.0104(19)
C24 0.0441(19) 0.065(3) 0.0556(18) -0.0031(18) 0.0158(16) -0.0200(18)
B1 0.044(2) 0.070(3) 0.048(2) -0.001(2) 0.0225(18) -0.002(2)
F1 0.142(3) 0.148(3) 0.160(3) -0.080(3) 0.088(3) -0.077(3)
F2 0.087(2) 0.151(3) 0.0834(18) 0.015(2) 0.0066(16) 0.008(2)
F3 0.164(3) 0.119(3) 0.139(3) 0.047(2) 0.108(3) 0.010(3)
F4 0.143(3) 0.109(3) 0.165(3) 0.010(2) 0.107(3) 0.044(2)
B2 0.038(2) 0.074(3) 0.0381(18) -0.0043(18) 0.0146(16) -0.005(2)
F5 0.0579(13) 0.0717(15) 0.0564(11) 0.0042(11) 0.0113(10) 0.0053(12)
F6 0.0873(19) 0.106(2) 0.0839(16) 0.0258(16) 0.0485(15) -0.0088(16)
F7 0.091(2) 0.106(2) 0.0896(17) -0.0086(16) 0.0517(16) 0.0316(17)
F8 0.0777(18) 0.101(2) 0.0757(15) -0.0288(16) 0.0161(14) -0.0281(18)
B3 0.045(2) 0.073(3) 0.048(2) -0.005(2) 0.0201(18) -0.005(2)
F9 0.0725(17) 0.104(2) 0.0771(15) 0.0138(16) 0.0189(14) 0.0105(17)
F10 0.119(3) 0.134(3) 0.110(2) 0.032(2) 0.077(2) 0.000(2)
F11 0.117(3) 0.136(3) 0.117(2) -0.004(2) 0.069(2) 0.045(2)
F12 0.126(3) 0.165(4) 0.126(2) -0.076(3) 0.062(2) -0.086(3)
B4 0.043(2) 0.073(3) 0.047(2) 0.004(2) 0.0183(18) 0.005(2)
F13 0.0681(16) 0.101(2) 0.0757(15) -0.0140(16) 0.0164(13) -0.0061(16)
F14 0.119(3) 0.141(3) 0.120(2) -0.002(2) 0.071(2) -0.049(3)
F15 0.118(3) 0.140(3) 0.119(2) -0.040(2) 0.080(2) -0.002(2)
F16 0.123(3) 0.163(4) 0.129(3) 0.075(3) 0.061(2) 0.082(3)
C1S 0.102(4) 0.064(3) 0.092(3) -0.006(3) 0.024(3) 0.006(3)
N1 0.0479(17) 0.0593(19) 0.0494(15) 0.0035(14) 0.0229(14) -0.0026(14)
O1 0.0589(17) 0.083(2) 0.0816(18) 0.0132(18) 0.0175(15) 0.0165(17)
O2 0.081(2) 0.084(2) 0.0698(17) -0.0236(17) 0.0265(16) -0.0199(19)
C2S 0.095(4) 0.062(3) 0.096(4) -0.006(3) 0.023(3) 0.005(3)
N2 0.0506(19) 0.060(2) 0.0469(15) 0.0066(13) 0.0219(15) -0.0034(14)
O3 0.0690(19) 0.075(2) 0.0767(17) 0.0090(17) 0.0225(16) 0.0207(17)
O4 0.085(2) 0.078(2) 0.0591(15) -0.0131(15) 0.0185(15) -0.0179(18)

loop_
_atom_type_symbol
_atom_type_description
_atom_type_scat_dispersion_real
_atom_type_scat_dispersion_imag
_atom_type_scat_source
C C 0.0033 0.0016 'International Tables Vol C Tables 4.2.6.8 and 6.1.1.4'
H H 0.0000 0.0000 'International Tables Vol C Tables 4.2.6.8 and 6.1.1.4'
B B 0.0013 0.0007 'International Tables Vol C Tables 4.2.6.8 and 6.1.1.4'
F F 0.0171 0.0103 'International Tables Vol C Tables 4.2.6.8 and 6.1.1.4'
Ru Ru -1.2594 0.8363 'International Tables Vol C Tables 4.2.6.8 and 6.1.1.4'
O O 0.0106 0.0060 'International Tables Vol C Tables 4.2.6.8 and 6.1.1.4'
N N 0.0061 0.0033 'International Tables Vol C Tables 4.2.6.8 and 6.1.1.4'

loop_
_geom_angle_atom_site_label_1
_geom_angle_atom_site_label_2
_geom_angle_atom_site_label_3
_geom_angle
_geom_angle_site_symmetry_1
_geom_angle_site_symmetry_3
_geom_angle_publ_flag
C5 Ru1 C6 37.34(17) . . ?
C5 Ru1 C8 112.9(2) . . ?
C6 Ru1 C8 143.10(17) . . ?
C5 Ru1 C9 143.20(17) . . ?
C6 Ru1 C9 179.38(16) . . ?
C8 Ru1 C9 37.03(15) . . ?
C5 Ru1 C4 37.50(15) . . ?
C6 Ru1 C4 67.65(16) . . ?
C8 Ru1 C4 99.97(15) . . ?
C9 Ru1 C4 112.97(15) . . ?
C5 Ru1 C7 99.99(15) . . ?
C6 Ru1 C7 112.93(16) . . ?
C8 Ru1 C7 37.08(14) . . ?
C9 Ru1 C7 66.89(15) . . ?
C4 Ru1 C7 111.44(19) . . ?
C5 Ru1 C1 66.87(18) . . ?
C6 Ru1 C1 37.39(16) . . ?
C8 Ru1 C1 178.63(14) . . ?
C9 Ru1 C1 142.50(17) . . ?
C4 Ru1 C1 79.06(16) . . ?
C7 Ru1 C1 144.18(15) . . ?
C5 Ru1 C12 111.58(15) . . ?
C6 Ru1 C12 100.37(15) . . ?
C8 Ru1 C12 66.64(15) . . ?
C9 Ru1 C12 79.13(15) . . ?
C4 Ru1 C12 140.89(16) . . ?
C7 Ru1 C12 36.81(14) . . ?
C1 Ru1 C12 114.72(15) . . ?
C5 Ru1 C2 78.92(16) . . ?
C6 Ru1 C2 67.11(16) . . ?
C8 Ru1 C2 141.98(15) . . ?
C9 Ru1 C2 113.09(16) . . ?
C4 Ru1 C2 66.76(18) . . ?
C7 Ru1 C2 178.12(15) . . ?
C1 Ru1 C2 36.74(14) . . ?
C12 Ru1 C2 145.02(16) . . ?
C5 Ru1 C10 178.54(15) . . ?
C6 Ru1 C10 142.44(18) . . ?
C8 Ru1 C10 66.56(18) . . ?
C9 Ru1 C10 37.02(15) . . ?
C4 Ru1 C10 143.69(15) . . ?
C7 Ru1 C10 78.79(16) . . ?
C1 Ru1 C10 113.7(2) . . ?
C12 Ru1 C10 66.96(15) . . ?
C2 Ru1 C10 102.33(17) . . ?
C5 Ru1 C3 67.04(16) . . ?
C6 Ru1 C3 79.72(15) . . ?
C8 Ru1 C3 111.87(15) . . ?
C9 Ru1 C3 100.80(15) . . ?
C4 Ru1 C3 36.94(15) . . ?
C7 Ru1 C3 140.97(15) . . ?
C1 Ru1 C3 66.78(15) . . ?
C12 Ru1 C3 177.60(16) . . ?
C2 Ru1 C3 37.19(14) . . ?
C10 Ru1 C3 114.41(16) . . ?
C5 Ru1 C11 142.02(16) . . ?
C6 Ru1 C11 112.69(16) . . ?
C8 Ru1 C11 78.82(16) . . ?
C9 Ru1 C11 66.69(15) . . ?
C4 Ru1 C11 178.39(16) . . ?
C7 Ru1 C11 66.96(18) . . ?
C1 Ru1 C11 102.17(16) . . ?
C12 Ru1 C11 37.65(15) . . ?
C2 Ru1 C11 114.8(2) . . ?
C10 Ru1 C11 36.75(14) . . ?
C3 Ru1 C11 144.50(16) . . ?
C15 Ru2 C16 37.16(14) . . ?
C15 Ru2 C14 37.37(13) . . ?
C16 Ru2 C14 67.33(14) . . ?
C15 Ru2 C20 143.00(15) . . ?
C16 Ru2 C20 113.45(15) . . ?
C14 Ru2 C20 179.01(15) . . ?
C15 Ru2 C22 141.83(16) . . ?
C16 Ru2 C22 178.93(15) . . ?
C14 Ru2 C22 111.96(14) . . ?
C20 Ru2 C22 67.26(14) . . ?
C15 Ru2 C21 179.24(16) . . ?
C16 Ru2 C21 143.54(16) . . ?
C14 Ru2 C21 142.38(15) . . ?
C20 Ru2 C21 37.24(14) . . ?
C22 Ru2 C21 37.46(15) . . ?
C15 Ru2 C23 112.34(16) . . ?
C16 Ru2 C23 141.92(16) . . ?
C14 Ru2 C23 100.31(15) . . ?
C20 Ru2 C23 78.70(15) . . ?
C22 Ru2 C23 37.15(14) . . ?
C21 Ru2 C23 66.91(16) . . ?
C15 Ru2 C13 66.73(15) . . ?
C16 Ru2 C13 79.22(14) . . ?
C14 Ru2 C13 36.83(14) . . ?
C20 Ru2 C13 143.60(16) . . ?
C22 Ru2 C13 100.68(15) . . ?
C21 Ru2 C13 113.40(15) . . ?
C23 Ru2 C13 113.13(15) . . ?
C15 Ru2 C24 100.09(15) . . ?
C16 Ru2 C24 112.23(14) . . ?
C14 Ru2 C24 112.33(17) . . ?
C20 Ru2 C24 66.86(16) . . ?
C22 Ru2 C24 67.20(15) . . ?
C21 Ru2 C24 79.35(15) . . ?
C23 Ru2 C24 36.93(13) . . ?
C13 Ru2 C24 142.34(16) . . ?
C15 Ru2 C19 112.36(15) . . ?
C16 Ru2 C19 100.34(14) . . ?
C14 Ru2 C19 142.14(16) . . ?
C20 Ru2 C19 37.43(15) . . ?
C22 Ru2 C19 79.75(14) . . ?
C21 Ru2 C19 67.51(15) . . ?
C23 Ru2 C19 66.66(15) . . ?
C13 Ru2 C19 178.97(16) . . ?
C24 Ru2 C19 36.98(15) . . ?
C15 Ru2 C17 66.78(17) . . ?
C16 Ru2 C17 37.37(14) . . ?
C14 Ru2 C17 78.90(15) . . ?
C20 Ru2 C17 102.09(16) . . ?
C22 Ru2 C17 143.55(16) . . ?
C21 Ru2 C17 113.98(17) . . ?
C23 Ru2 C17 179.10(16) . . ?
C13 Ru2 C17 66.49(14) . . ?
C24 Ru2 C17 142.98(14) . . ?
C19 Ru2 C17 113.71(15) . . ?
C15 Ru2 C18 78.71(15) . . ?
C16 Ru2 C18 66.90(15) . . ?
C14 Ru2 C18 66.61(17) . . ?
C20 Ru2 C18 114.20(17) . . ?
C22 Ru2 C18 113.65(15) . . ?
C21 Ru2 C18 101.85(16) . . ?
C23 Ru2 C18 143.40(14) . . ?
C13 Ru2 C18 37.02(14) . . ?
C24 Ru2 C18 178.79(15) . . ?
C19 Ru2 C18 143.64(17) . . ?
C17 Ru2 C18 36.66(13) . . ?
C2 C1 C6 120.6(4) . . ?
C2 C1 Ru1 71.9(2) . . ?
C6 C1 Ru1 70.7(2) . . ?
C1 C2 C3 120.4(4) . . ?
C1 C2 Ru1 71.4(2) . . ?
C3 C2 Ru1 71.5(2) . . ?
C4 C3 C2 119.5(4) . . ?
C4 C3 Ru1 70.9(2) . . ?
C2 C3 Ru1 71.3(2) . . ?
C3 C4 C5 119.9(4) . . ?
C3 C4 Ru1 72.1(2) . . ?
C5 C4 Ru1 70.8(2) . . ?
C6 C5 C4 120.7(4) . . ?
C6 C5 Ru1 71.5(2) . . ?
C4 C5 Ru1 71.7(2) . . ?
C5 C6 C1 118.9(4) . . ?
C5 C6 Ru1 71.2(2) . . ?
C1 C6 Ru1 71.9(2) . . ?
C12 C7 C8 120.2(4) . . ?
C12 C7 Ru1 72.0(2) . . ?
C8 C7 Ru1 71.1(2) . . ?
C9 C8 C7 120.6(4) . . ?
C9 C8 Ru1 71.6(2) . . ?
C7 C8 Ru1 71.9(2) . . ?
C8 C9 C10 119.9(4) . . ?
C8 C9 Ru1 71.37(19) . . ?
C10 C9 Ru1 72.2(2) . . ?
C11 C10 C9 120.3(4) . . ?
C11 C10 Ru1 71.8(2) . . ?
C9 C10 Ru1 70.8(2) . . ?
C10 C11 C12 119.5(4) . . ?
C10 C11 Ru1 71.5(2) . . ?
C12 C11 Ru1 71.0(2) . . ?
C7 C12 C11 119.5(4) . . ?
C7 C12 Ru1 71.2(2) . . ?
C11 C12 Ru1 71.4(2) . . ?
C14 C13 C18 120.4(4) . . ?
C14 C13 Ru2 71.1(2) . . ?
C18 C13 Ru2 72.2(2) . . ?
C13 C14 C15 119.8(4) . . ?
C13 C14 Ru2 72.0(2) . . ?
C15 C14 Ru2 71.1(2) . . ?
C16 C15 C14 120.6(4) . . ?
C16 C15 Ru2 71.6(2) . . ?
C14 C15 Ru2 71.56(19) . . ?
C15 C16 C17 119.3(4) . . ?
C15 C16 Ru2 71.26(19) . . ?
C17 C16 Ru2 72.1(2) . . ?
C18 C17 C16 120.2(4) . . ?
C18 C17 Ru2 72.0(2) . . ?
C16 C17 Ru2 70.5(2) . . ?
C17 C18 C13 119.7(4) . . ?
C17 C18 Ru2 71.3(2) . . ?
C13 C18 Ru2 70.8(2) . . ?
C24 C19 C20 119.1(4) . . ?
C24 C19 Ru2 71.4(2) . . ?
C20 C19 Ru2 70.8(2) . . ?
C21 C20 C19 120.8(4) . . ?
C21 C20 Ru2 71.6(2) . . ?
C19 C20 Ru2 71.8(2) . . ?
C20 C21 C22 119.5(4) . . ?
C20 C21 Ru2 71.20(19) . . ?
C22 C21 Ru2 71.1(2) . . ?
C23 C22 C21 119.2(4) . . ?
C23 C22 Ru2 71.60(19) . . ?
C21 C22 Ru2 71.4(2) . . ?
C24 C23 C22 121.2(4) . . ?
C24 C23 Ru2 71.8(2) . . ?
C22 C23 Ru2 71.2(2) . . ?
C23 C24 C19 120.1(4) . . ?
C23 C24 Ru2 71.3(2) . . ?
C19 C24 Ru2 71.6(2) . . ?
F3 B1 F4 116.3(5) . . ?
F3 B1 F1 110.0(4) . . ?
F4 B1 F1 108.3(4) . . ?
F3 B1 F2 108.5(4) . . ?
F4 B1 F2 107.6(4) . . ?
F1 B1 F2 105.6(5) . . ?
F6 B2 F7 110.4(4) . . ?
F6 B2 F8 109.0(3) . . ?
F7 B2 F8 109.0(3) . . ?
F6 B2 F5 109.3(3) . . ?
F7 B2 F5 108.7(3) . . ?
F8 B2 F5 110.4(4) . . ?
F12 B3 F11 109.8(4) . . ?
F12 B3 F9 110.2(4) . . ?
F11 B3 F9 108.5(3) . . ?
F12 B3 F10 108.9(4) . . ?
F11 B3 F10 111.4(4) . . ?
F9 B3 F10 108.0(4) . . ?
F16 B4 F15 109.4(4) . . ?
F16 B4 F14 108.7(4) . . ?
F15 B4 F14 112.8(4) . . ?
F16 B4 F13 109.4(4) . . ?
F15 B4 F13 108.6(4) . . ?
F14 B4 F13 107.9(3) . . ?
O1 N1 O2 125.5(4) . . ?
O1 N1 C1S 117.7(4) . . ?
O2 N1 C1S 116.7(4) . . ?
O3 N2 O4 125.6(4) . . ?
O3 N2 C2S 116.8(4) . . ?
O4 N2 C2S 117.5(4) . . ?

loop_
_geom_bond_atom_site_label_1
_geom_bond_atom_site_label_2
_geom_bond_distance
_geom_bond_site_symmetry_2
_geom_bond_publ_flag
Ru1 C5 2.193(3) . ?
Ru1 C6 2.196(3) . ?
Ru1 C8 2.198(3) . ?
Ru1 C9 2.201(3) . ?
Ru1 C4 2.205(4) . ?
Ru1 C7 2.208(3) . ?
Ru1 C1 2.212(4) . ?
Ru1 C12 2.218(4) . ?
Ru1 C2 2.218(4) . ?
Ru1 C10 2.219(4) . ?
Ru1 C3 2.220(4) . ?
Ru1 C11 2.223(4) . ?
Ru2 C15 2.196(3) . ?
Ru2 C16 2.200(3) . ?
Ru2 C14 2.202(3) . ?
Ru2 C20 2.203(3) . ?
Ru2 C22 2.203(3) . ?
Ru2 C21 2.207(3) . ?
Ru2 C23 2.208(3) . ?
Ru2 C13 2.213(4) . ?
Ru2 C24 2.214(3) . ?
Ru2 C19 2.216(3) . ?
Ru2 C17 2.221(4) . ?
Ru2 C18 2.231(4) . ?
C1 C2 1.396(5) . ?
C1 C6 1.413(6) . ?
C2 C3 1.415(6) . ?
C3 C4 1.402(6) . ?
C4 C5 1.414(5) . ?
C5 C6 1.405(6) . ?
C7 C12 1.397(5) . ?
C7 C8 1.401(5) . ?
C8 C9 1.397(6) . ?
C9 C10 1.403(6) . ?
C10 C11 1.400(5) . ?
C11 C12 1.433(6) . ?
C13 C14 1.395(5) . ?
C13 C18 1.411(5) . ?
C14 C15 1.409(5) . ?
C15 C16 1.400(5) . ?
C16 C17 1.417(6) . ?
C17 C18 1.400(5) . ?
C19 C24 1.405(6) . ?
C19 C20 1.418(6) . ?
C20 C21 1.408(5) . ?
C21 C22 1.416(6) . ?
C22 C23 1.405(5) . ?
C23 C24 1.400(5) . ?
B1 F3 1.319(5) . ?
B1 F4 1.337(5) . ?
B1 F1 1.345(6) . ?
B1 F2 1.351(5) . ?
B2 F6 1.365(5) . ?
B2 F7 1.368(5) . ?
B2 F8 1.378(5) . ?
B2 F5 1.390(5) . ?
B3 F12 1.341(5) . ?
B3 F11 1.356(5) . ?
B3 F9 1.359(5) . ?
B3 F10 1.370(5) . ?
B4 F16 1.336(6) . ?
B4 F15 1.348(5) . ?
B4 F14 1.354(5) . ?
B4 F13 1.366(5) . ?
C1S N1 1.471(6) . ?
N1 O1 1.205(4) . ?
N1 O2 1.221(4) . ?
C2S N2 1.470(6) . ?
N2 O3 1.210(4) . ?
N2 O4 1.220(4) . ?
